data_2219151
loop_
_publ_author_name
'Ru, Zong-Ling'
'Wang, Guo-Xi'

_publ_section_title
;
 4-Benzhydryl-1-cinnamylpiperazin-1-ium nitrate
;
_journal_coeditor_code RZ2224
_journal_issue 8
_journal_name_full 'Acta Crystallographica Section E'
_journal_page_first o1463
_journal_paper_doi 10.1107/S1600536808019958
_journal_volume 64
_journal_year 2008
_chemical_formula_iupac 'C26 H29 N2 + , N O3 -'
_chemical_formula_moiety 'C26 H29 N2 + , N O3 -'
_chemical_formula_sum 'C26 H29 N3 O3'
_chemical_formula_weight 431.52
_chemical_name_systematic
;
4-Benzhydryl-1-cinnamylpiperazin-1-ium nitrate
;
_space_group_IT_number 14
_symmetry_cell_setting monoclinic
_symmetry_space_group_name_Hall '-P 2ybc'
_symmetry_space_group_name_H-M 'P 1 21/c 1'
_atom_sites_solution_hydrogens geom
_atom_sites_solution_primary direct
_atom_sites_solution_secondary difmap
_audit_creation_method SHELXL97
_cell_angle_alpha 90.00
_cell_angle_beta 107.397(2)
_cell_angle_gamma 90.00
_cell_formula_units_Z 4
_cell_length_a 18.6368(17)
_cell_length_b 10.8990(10)
_cell_length_c 12.0271(10)
_cell_measurement_reflns_used 1178
_cell_measurement_temperature 293(2)
_cell_measurement_theta_max 24.36
_cell_measurement_theta_min 2.31
_cell_volume 2331.2(4)
_computing_cell_refinement 'CrystalClear (Rigaku, 2005)'
_computing_data_collection 'CrystalClear (Rigaku, 2005)'
_computing_data_reduction 'CrystalClear (Rigaku, 2005)'
_computing_molecular_graphics 'SHELXTL/PC (Sheldrick, 2008)'
_computing_publication_material 'SHELXTL/PC (Sheldrick, 2008)'
_computing_structure_refinement 'SHELXL97 (Sheldrick, 2008)'
_computing_structure_solution 'SHELXS97 (Sheldrick, 2008)'
_diffrn_ambient_temperature 293(2)
_diffrn_detector_area_resol_mean 13.6612
_diffrn_measured_fraction_theta_full 0.998
_diffrn_measured_fraction_theta_max 0.998
_diffrn_measurement_device_type 'Rigaku Mercury2 (2x2 bin mode)'
_diffrn_measurement_method \w
_diffrn_radiation_monochromator graphite
_diffrn_radiation_source 'fine-focus sealed tube'
_diffrn_radiation_type MoK\a
_diffrn_radiation_wavelength 0.71075
_diffrn_reflns_av_R_equivalents 0.0995
_diffrn_reflns_av_sigmaI/netI 0.0938
_diffrn_reflns_limit_h_max 24
_diffrn_reflns_limit_h_min -24
_diffrn_reflns_limit_k_max 14
_diffrn_reflns_limit_k_min -14
_diffrn_reflns_limit_l_max 15
_diffrn_reflns_limit_l_min -15
_diffrn_reflns_number 22444
_diffrn_reflns_theta_full 27.48
_diffrn_reflns_theta_max 27.48
_diffrn_reflns_theta_min 3.03
_exptl_absorpt_coefficient_mu 0.081
_exptl_absorpt_correction_T_max 0.985
_exptl_absorpt_correction_T_min 0.978
_exptl_absorpt_correction_type multi-scan
_exptl_absorpt_process_details '(CrystalClear; Rigaku, 2005)'
_exptl_crystal_colour colourless
_exptl_crystal_density_diffrn 1.230
_exptl_crystal_density_method 'not measured'
_exptl_crystal_description block
_exptl_crystal_F_000 920
_exptl_crystal_size_max 0.27
_exptl_crystal_size_mid 0.18
_exptl_crystal_size_min 0.15
_refine_diff_density_max 0.152
_refine_diff_density_min -0.168
_refine_ls_extinction_method none
_refine_ls_goodness_of_fit_ref 1.035
_refine_ls_hydrogen_treatment constr
_refine_ls_matrix_type full
_refine_ls_number_parameters 289
_refine_ls_number_reflns 5328
_refine_ls_number_restraints 0
_refine_ls_restrained_S_all 1.035
_refine_ls_R_factor_all 0.1745
_refine_ls_R_factor_gt 0.0713
_refine_ls_shift/su_max 0.000
_refine_ls_shift/su_mean 0.000
_refine_ls_structure_factor_coef Fsqd
_refine_ls_weighting_details 'calc w = 1/[\s^2^(Fo^2^)+(0.0622P)^2^+0.0525P] where P=(Fo^2^+2Fc^2^)/3'
_refine_ls_weighting_scheme calc
_refine_ls_wR_factor_gt 0.1393
_refine_ls_wR_factor_ref 0.1783
_reflns_number_gt 2413
_reflns_number_total 5328
_reflns_threshold_expression I>2\s(I)
_cod_data_source_file rz2224.cif
_cod_data_source_block I
_cod_original_sg_symbol_H-M 'P 21/c'
_cod_database_code 2219151
_cod_database_fobs_code 2219151

loop_
_symmetry_equiv_pos_as_xyz
'x, y, z'
'-x, y+1/2, -z+1/2'
'-x, -y, -z'
'x, -y-1/2, z-1/2'

loop_
_atom_site_type_symbol
_atom_site_label
_atom_site_fract_x
_atom_site_fract_y
_atom_site_fract_z
_atom_site_U_iso_or_equiv
_atom_site_adp_type
_atom_site_calc_flag
_atom_site_refinement_flags
_atom_site_occupancy
N N1 0.31523(11) 0.58781(18) 0.45974(16) 0.0422(5) Uani d . 1
N N2 0.30973(11) 0.42385(18) 0.26651(16) 0.0460(6) Uani d . 1
H H2N 0.3154 0.3503 0.3020 0.055 Uiso d R 1
C C1 0.31968(14) 0.6166(2) 0.5816(2) 0.0437(6) Uani d . 1
H H1 0.3244 0.5391 0.6244 0.052 Uiso calc R 1
C C2 0.38828(13) 0.6943(2) 0.6397(2) 0.0383(6) Uani d . 1
C C3 0.42973(14) 0.6712(2) 0.7539(2) 0.0468(7) Uani d . 1
H H3 0.4148 0.6086 0.7947 0.056 Uiso calc R 1
C C4 0.49302(15) 0.7395(3) 0.8085(2) 0.0561(8) Uani d . 1
H H4 0.5204 0.7228 0.8853 0.067 Uiso calc R 1
C C5 0.51513(15) 0.8324(3) 0.7483(3) 0.0582(8) Uani d . 1
H H5 0.5581 0.8777 0.7840 0.070 Uiso calc R 1
C C6 0.47373(16) 0.8579(3) 0.6358(2) 0.0569(7) Uani d . 1
H H6 0.4883 0.9218 0.5960 0.068 Uiso calc R 1
C C7 0.41097(15) 0.7900(2) 0.5814(2) 0.0479(7) Uani d . 1
H H7 0.3834 0.8081 0.5050 0.057 Uiso calc R 1
C C8 0.24792(14) 0.6793(2) 0.5869(2) 0.0468(7) Uani d . 1
C C9 0.21408(16) 0.7710(3) 0.5104(2) 0.0575(8) Uani d . 1
H H9 0.2360 0.7974 0.4546 0.069 Uiso calc R 1
C C10 0.14769(17) 0.8243(3) 0.5158(3) 0.0713(9) Uani d . 1
H H10 0.1256 0.8865 0.4641 0.086 Uiso calc R 1
C C11 0.11438(18) 0.7855(4) 0.5974(3) 0.0812(11) Uani d . 1
H H11 0.0689 0.8190 0.5993 0.097 Uiso calc R 1
C C12 0.1490(2) 0.6975(4) 0.6754(3) 0.0869(11) Uani d . 1
H H12 0.1279 0.6736 0.7331 0.104 Uiso calc R 1
C C13 0.21470(17) 0.6434(3) 0.6702(3) 0.0683(9) Uani d . 1
H H13 0.2369 0.5822 0.7232 0.082 Uiso calc R 1
C C14 0.38274(14) 0.5241(2) 0.4509(2) 0.0486(7) Uani d . 1
H H14A 0.3885 0.4472 0.4933 0.058 Uiso calc R 1
H H14B 0.4267 0.5741 0.4862 0.058 Uiso calc R 1
C C15 0.37754(14) 0.4990(2) 0.3257(2) 0.0512(7) Uani d . 1
H H15A 0.3752 0.5763 0.2848 0.061 Uiso calc R 1
H H15B 0.4224 0.4559 0.3224 0.061 Uiso calc R 1
C C16 0.24141(14) 0.4834(2) 0.2819(2) 0.0509(7) Uani d . 1
H H16A 0.1981 0.4309 0.2499 0.061 Uiso calc R 1
H H16B 0.2324 0.5605 0.2396 0.061 Uiso calc R 1
C C17 0.25099(15) 0.5069(2) 0.4092(2) 0.0511(7) Uani d . 1
H H17A 0.2056 0.5443 0.4175 0.061 Uiso calc R 1
H H17B 0.2586 0.4295 0.4510 0.061 Uiso calc R 1
C C18 0.30351(17) 0.4038(3) 0.1408(2) 0.0609(8) Uani d . 1
H H18A 0.2982 0.4827 0.1018 0.073 Uiso calc R 1
H H18B 0.3497 0.3665 0.1355 0.073 Uiso calc R 1
C C19 0.23928(16) 0.3248(3) 0.0793(2) 0.0593(8) Uani d . 1
H H19 0.2316 0.2531 0.1161 0.071 Uiso calc R 1
C C20 0.19265(16) 0.3493(3) -0.0233(2) 0.0628(8) Uani d . 1
H H20 0.1975 0.4255 -0.0550 0.075 Uiso calc R 1
C C21 0.13313(17) 0.2680(3) -0.0937(3) 0.0636(8) Uani d . 1
C C22 0.10066(18) 0.2921(3) -0.2118(3) 0.0828(11) Uani d . 1
H H22 0.1139 0.3635 -0.2432 0.099 Uiso calc R 1
C C23 0.0498(2) 0.2140(5) -0.2832(4) 0.1048(14) Uani d . 1
H H23 0.0300 0.2314 -0.3622 0.126 Uiso calc R 1
C C24 0.0283(2) 0.1098(5) -0.2373(4) 0.1075(15) Uani d . 1
H H24 -0.0062 0.0564 -0.2854 0.129 Uiso calc R 1
C C25 0.0578(2) 0.0840(4) -0.1204(4) 0.0945(12) Uani d . 1
H H25 0.0431 0.0137 -0.0893 0.113 Uiso calc R 1
C C26 0.10931(17) 0.1634(3) -0.0498(3) 0.0749(10) Uani d . 1
H H26 0.1285 0.1462 0.0293 0.090 Uiso calc R 1
O O1 0.29203(17) 0.1418(2) 0.2790(2) 0.1197(10) Uani d . 1
O O2 0.35493(15) 0.0310(2) 0.4192(2) 0.0982(9) Uani d . 1
O O3 0.36372(13) 0.2268(2) 0.42714(19) 0.0849(7) Uani d . 1
N N3 0.33744(15) 0.1316(3) 0.3756(2) 0.0622(7) Uani d . 1

loop_
_atom_site_aniso_label
_atom_site_aniso_U_11
_atom_site_aniso_U_22
_atom_site_aniso_U_33
_atom_site_aniso_U_12
_atom_site_aniso_U_13
_atom_site_aniso_U_23
N1 0.0398(13) 0.0489(13) 0.0382(12) -0.0055(10) 0.0118(9) -0.0046(10)
N2 0.0558(15) 0.0439(13) 0.0385(13) -0.0008(11) 0.0143(10) -0.0009(10)
C1 0.0532(17) 0.0407(15) 0.0381(15) -0.0041(12) 0.0151(12) -0.0006(12)
C2 0.0403(15) 0.0397(15) 0.0359(15) -0.0006(11) 0.0127(11) -0.0034(11)
C3 0.0532(18) 0.0455(16) 0.0401(16) 0.0042(13) 0.0114(13) 0.0018(12)
C4 0.0506(19) 0.070(2) 0.0406(17) 0.0096(15) 0.0022(13) -0.0071(15)
C5 0.0488(18) 0.065(2) 0.060(2) -0.0100(15) 0.0149(15) -0.0179(16)
C6 0.062(2) 0.0584(18) 0.0545(19) -0.0135(15) 0.0245(15) -0.0067(15)
C7 0.0544(18) 0.0495(16) 0.0373(15) -0.0059(13) 0.0101(12) 0.0002(12)
C8 0.0466(16) 0.0524(17) 0.0412(16) -0.0062(13) 0.0127(13) -0.0071(13)
C9 0.0512(19) 0.063(2) 0.0585(19) 0.0032(15) 0.0174(14) -0.0024(15)
C10 0.057(2) 0.075(2) 0.073(2) 0.0049(17) 0.0044(17) -0.0085(17)
C11 0.045(2) 0.118(3) 0.078(3) 0.005(2) 0.0148(19) -0.025(2)
C12 0.065(2) 0.133(3) 0.071(2) -0.007(2) 0.0333(19) -0.008(2)
C13 0.058(2) 0.092(2) 0.058(2) -0.0034(17) 0.0229(16) 0.0073(17)
C14 0.0478(18) 0.0520(17) 0.0444(17) -0.0014(13) 0.0112(13) -0.0062(13)
C15 0.0487(18) 0.0570(18) 0.0492(18) -0.0074(13) 0.0168(13) -0.0066(13)
C16 0.0438(17) 0.0532(17) 0.0530(18) -0.0005(13) 0.0102(13) -0.0064(13)
C17 0.0460(17) 0.0564(18) 0.0512(17) -0.0112(13) 0.0149(12) -0.0099(14)
C18 0.074(2) 0.074(2) 0.0351(17) 0.0019(16) 0.0172(14) -0.0052(14)
C19 0.070(2) 0.064(2) 0.0401(17) 0.0021(16) 0.0108(15) -0.0114(14)
C20 0.069(2) 0.064(2) 0.055(2) 0.0096(16) 0.0179(16) -0.0050(15)
C21 0.0481(19) 0.080(2) 0.060(2) 0.0171(16) 0.0123(16) -0.0114(17)
C22 0.067(2) 0.105(3) 0.064(2) 0.010(2) -0.0004(17) -0.006(2)
C23 0.071(3) 0.151(4) 0.074(3) -0.005(3) -0.005(2) -0.021(3)
C24 0.056(3) 0.155(4) 0.102(4) -0.007(3) 0.008(2) -0.049(3)
C25 0.060(2) 0.115(3) 0.110(3) -0.007(2) 0.028(2) -0.024(3)
C26 0.060(2) 0.095(3) 0.068(2) 0.0024(19) 0.0161(17) -0.017(2)
O1 0.144(2) 0.121(2) 0.0685(17) -0.0040(18) -0.0074(17) 0.0157(16)
O2 0.163(3) 0.0587(14) 0.0891(18) 0.0367(15) 0.0623(16) 0.0238(13)
O3 0.105(2) 0.0611(15) 0.0901(17) -0.0110(13) 0.0315(14) -0.0119(13)
N3 0.0805(19) 0.0556(17) 0.0572(18) 0.0114(15) 0.0309(14) 0.0090(15)

loop_
_atom_type_symbol
_atom_type_description
_atom_type_scat_dispersion_real
_atom_type_scat_dispersion_imag
_atom_type_scat_source
C C 0.0033 0.0016 'International Tables Vol C Tables 4.2.6.8 and 6.1.1.4'
H H 0.0000 0.0000 'International Tables Vol C Tables 4.2.6.8 and 6.1.1.4'
N N 0.0061 0.0033 'International Tables Vol C Tables 4.2.6.8 and 6.1.1.4'
O O 0.0106 0.0060 'International Tables Vol C Tables 4.2.6.8 and 6.1.1.4'

loop_
_geom_angle_atom_site_label_1
_geom_angle_atom_site_label_2
_geom_angle_atom_site_label_3
_geom_angle
C17 N1 C14 107.27(19)
C17 N1 C1 109.66(19)
C14 N1 C1 112.15(18)
C16 N2 C18 112.2(2)
C16 N2 C15 109.51(19)
C18 N2 C15 111.1(2)
C16 N2 H2N 108.2
C18 N2 H2N 108.2
C15 N2 H2N 107.4
N1 C1 C8 110.39(19)
N1 C1 C2 111.41(19)
C8 C1 C2 111.1(2)
N1 C1 H1 107.9
C8 C1 H1 107.9
C2 C1 H1 107.9
C3 C2 C7 118.3(2)
C3 C2 C1 120.0(2)
C7 C2 C1 121.8(2)
C2 C3 C4 121.2(2)
C2 C3 H3 119.4
C4 C3 H3 119.4
C5 C4 C3 119.5(3)
C5 C4 H4 120.3
C3 C4 H4 120.3
C6 C5 C4 120.0(3)
C6 C5 H5 120.0
C4 C5 H5 120.0
C5 C6 C7 120.6(3)
C5 C6 H6 119.7
C7 C6 H6 119.7
C6 C7 C2 120.5(2)
C6 C7 H7 119.8
C2 C7 H7 119.8
C9 C8 C13 118.3(3)
C9 C8 C1 122.1(2)
C13 C8 C1 119.6(2)
C8 C9 C10 120.6(3)
C8 C9 H9 119.7
C10 C9 H9 119.7
C11 C10 C9 120.3(3)
C11 C10 H10 119.8
C9 C10 H10 119.8
C12 C11 C10 119.1(3)
C12 C11 H11 120.4
C10 C11 H11 120.4
C11 C12 C13 120.9(3)
C11 C12 H12 119.5
C13 C12 H12 119.5
C12 C13 C8 120.6(3)
C12 C13 H13 119.7
C8 C13 H13 119.7
N1 C14 C15 111.0(2)
N1 C14 H14A 109.4
C15 C14 H14A 109.4
N1 C14 H14B 109.4
C15 C14 H14B 109.4
H14A C14 H14B 108.0
N2 C15 C14 111.6(2)
N2 C15 H15A 109.3
C14 C15 H15A 109.3
N2 C15 H15B 109.3
C14 C15 H15B 109.3
H15A C15 H15B 108.0
N2 C16 C17 110.7(2)
N2 C16 H16A 109.5
C17 C16 H16A 109.5
N2 C16 H16B 109.5
C17 C16 H16B 109.5
H16A C16 H16B 108.1
N1 C17 C16 110.9(2)
N1 C17 H17A 109.5
C16 C17 H17A 109.5
N1 C17 H17B 109.5
C16 C17 H17B 109.5
H17A C17 H17B 108.0
C19 C18 N2 113.3(2)
C19 C18 H18A 108.9
N2 C18 H18A 108.9
C19 C18 H18B 108.9
N2 C18 H18B 108.9
H18A C18 H18B 107.7
C20 C19 C18 124.3(3)
C20 C19 H19 117.9
C18 C19 H19 117.9
C19 C20 C21 126.4(3)
C19 C20 H20 116.8
C21 C20 H20 116.8
C26 C21 C22 117.0(3)
C26 C21 C20 123.2(3)
C22 C21 C20 119.7(3)
C23 C22 C21 122.0(4)
C23 C22 H22 119.0
C21 C22 H22 119.0
C22 C23 C24 119.5(4)
C22 C23 H23 120.2
C24 C23 H23 120.2
C23 C24 C25 120.2(4)
C23 C24 H24 119.9
C25 C24 H24 119.9
C24 C25 C26 119.5(4)
C24 C25 H25 120.2
C26 C25 H25 120.2
C25 C26 C21 121.6(3)
C25 C26 H26 119.2
C21 C26 H26 119.2
O2 N3 O1 120.8(3)
O2 N3 O3 121.8(3)
O1 N3 O3 117.4(3)

loop_
_geom_bond_atom_site_label_1
_geom_bond_atom_site_label_2
_geom_bond_distance
N1 C17 1.465(3)
N1 C14 1.468(3)
N1 C1 1.477(3)
N2 C16 1.489(3)
N2 C18 1.498(3)
N2 C15 1.496(3)
N2 H2N 0.9001
C1 C8 1.520(3)
C1 C2 1.518(3)
C1 H1 0.9800
C2 C3 1.382(3)
C2 C7 1.391(3)
C3 C4 1.383(3)
C3 H3 0.9300
C4 C5 1.377(4)
C4 H4 0.9300
C5 C6 1.371(4)
C5 H5 0.9300
C6 C7 1.374(3)
C6 H6 0.9300
C7 H7 0.9300
C8 C9 1.377(3)
C8 C13 1.382(4)
C9 C10 1.386(4)
C9 H9 0.9300
C10 C11 1.375(4)
C10 H10 0.9300
C11 C12 1.362(4)
C11 H11 0.9300
C12 C13 1.378(4)
C12 H12 0.9300
C13 H13 0.9300
C14 C15 1.505(3)
C14 H14A 0.9700
C14 H14B 0.9700
C15 H15A 0.9700
C15 H15B 0.9700
C16 C17 1.510(3)
C16 H16A 0.9700
C16 H16B 0.9700
C17 H17A 0.9700
C17 H17B 0.9700
C18 C19 1.480(4)
C18 H18A 0.9700
C18 H18B 0.9700
C19 C20 1.307(3)
C19 H19 0.9300
C20 C21 1.473(4)
C20 H20 0.9300
C21 C26 1.385(4)
C21 C22 1.392(4)
C22 C23 1.369(4)
C22 H22 0.9300
C23 C24 1.374(5)
C23 H23 0.9300
C24 C25 1.377(5)
C24 H24 0.9300
C25 C26 1.380(4)
C25 H25 0.9300
C26 H26 0.9300
O1 N3 1.221(3)
O2 N3 1.217(3)
O3 N3 1.233(3)

loop_
_geom_hbond_atom_site_label_D
_geom_hbond_atom_site_label_H
_geom_hbond_atom_site_label_A
_geom_hbond_distance_DH
_geom_hbond_distance_HA
_geom_hbond_distance_DA
_geom_hbond_angle_DHA
N2 H2N O3 0.90 2.02 2.862(3) 155.6
N2 H2N O1 0.90 2.31 3.101(3) 145.8
C14 H14A O3 0.97 2.53 3.263(3) 132.4
C19 H19 O1 0.93 2.29 3.050(4) 138.2

loop_
_geom_torsion_atom_site_label_1
_geom_torsion_atom_site_label_2
_geom_torsion_atom_site_label_3
_geom_torsion_atom_site_label_4
_geom_torsion
C17 N1 C1 C8 -59.4(3)
C14 N1 C1 C8 -178.4(2)
C17 N1 C1 C2 176.61(19)
C14 N1 C1 C2 57.6(3)
N1 C1 C2 C3 -139.5(2)
C8 C1 C2 C3 96.9(3)
N1 C1 C2 C7 40.9(3)
C8 C1 C2 C7 -82.6(3)
C7 C2 C3 C4 -1.2(4)
C1 C2 C3 C4 179.2(2)
C2 C3 C4 C5 0.1(4)
C3 C4 C5 C6 1.2(4)
C4 C5 C6 C7 -1.3(4)
C5 C6 C7 C2 0.2(4)
C3 C2 C7 C6 1.1(4)
C1 C2 C7 C6 -179.4(2)
N1 C1 C8 C9 -43.9(3)
C2 C1 C8 C9 80.2(3)
N1 C1 C8 C13 135.6(2)
C2 C1 C8 C13 -100.2(3)
C13 C8 C9 C10 -1.1(4)
C1 C8 C9 C10 178.5(2)
C8 C9 C10 C11 -0.5(5)
C9 C10 C11 C12 2.5(5)
C10 C11 C12 C13 -2.9(5)
C11 C12 C13 C8 1.4(5)
C9 C8 C13 C12 0.6(4)
C1 C8 C13 C12 -178.9(3)
C17 N1 C14 C15 61.1(3)
C1 N1 C14 C15 -178.4(2)
C16 N2 C15 C14 53.2(3)
C18 N2 C15 C14 177.7(2)
N1 C14 C15 N2 -58.1(3)
C18 N2 C16 C17 -177.7(2)
C15 N2 C16 C17 -53.8(3)
C14 N1 C17 C16 -62.3(3)
C1 N1 C17 C16 175.7(2)
N2 C16 C17 N1 60.1(3)
C16 N2 C18 C19 -59.8(3)
C15 N2 C18 C19 177.2(2)
N2 C18 C19 C20 134.3(3)
C18 C19 C20 C21 172.9(3)
C19 C20 C21 C26 13.1(5)
C19 C20 C21 C22 -163.8(3)
C26 C21 C22 C23 -2.7(5)
C20 C21 C22 C23 174.4(3)
C21 C22 C23 C24 1.6(6)
C22 C23 C24 C25 0.0(6)
C23 C24 C25 C26 -0.3(6)
C24 C25 C26 C21 -0.9(5)
C22 C21 C26 C25 2.3(5)
C20 C21 C26 C25 -174.7(3)
